data_4507402
loop_
_publ_author_name
'Sreevidya, Thekku Veedu'
'Cao, Deng-Ke'
'Lavy, Tali'
'Botoshansky, Mark'
'Kaftory, Menahem'

_publ_section_title
;
 Unexpected Molecular Flip in Solid-State Photodimerization
;
_journal_issue 2
_journal_name_full 'Crystal Growth &amp; Design'
_journal_page_first 936
_journal_paper_doi 10.1021/cg3016707
_journal_volume 13
_journal_year 2013
_chemical_formula_moiety 'C30 H22 O2, 2(C5 H5 N O)'
_chemical_formula_sum 'C40 H32 N2 O4'
_chemical_formula_weight 604.68
_chemical_name_systematic
; 
 1,1,6,6-Tetraphenyl-2,4-hexadiyne-1,6-diol : 2(2(1H)-pyridone) 
;
_space_group_IT_number 2
_symmetry_cell_setting triclinic
_symmetry_space_group_name_Hall '-P 1'
_symmetry_space_group_name_H-M 'P -1'
_atom_sites_solution_hydrogens geom
_atom_sites_solution_primary direct
_atom_sites_solution_secondary difmap
_audit_creation_method SHELXL-97
_cell_angle_alpha 87.76(2)
_cell_angle_beta 76.74(2)
_cell_angle_gamma 86.24(2)
_cell_formula_units_Z 1
_cell_length_a 7.7810(10)
_cell_length_b 7.803(2)
_cell_length_c 13.491(3)
_cell_measurement_reflns_used 7657
_cell_measurement_temperature 293(2)
_cell_measurement_theta_max 25.32
_cell_measurement_theta_min 2.06
_cell_volume 795.3(3)
_computing_cell_refinement 'DENZO HKL2000 (Otwinowski & Minor 1997)'
_computing_data_collection 'Collect (Nonius, 2006)'
_computing_data_reduction 'DENZO HKL2000 (Otwinowski & Minor 1997)'
_computing_molecular_graphics 'Ortep-3 for Windows (Farrugia, 1999)'
_computing_structure_refinement 'SHELXL-97 (Sheldrick, 1997)'
_computing_structure_solution 'SHELXS-97 (Sheldrick, 1990)'
_diffrn_ambient_temperature 293(2)
_diffrn_measured_fraction_theta_full 0.990
_diffrn_measured_fraction_theta_max 0.990
_diffrn_measurement_device_type 'Nonius KappaCCD'
_diffrn_measurement_method 'phi- and omega-scans'
_diffrn_radiation_monochromator graphite
_diffrn_radiation_source 'fine-focus sealed tube'
_diffrn_radiation_type MoK\a
_diffrn_radiation_wavelength 0.71073
_diffrn_reflns_av_R_equivalents 0.083
_diffrn_reflns_av_sigmaI/netI 0.0979
_diffrn_reflns_limit_h_max 9
_diffrn_reflns_limit_h_min 0
_diffrn_reflns_limit_k_max 9
_diffrn_reflns_limit_k_min -9
_diffrn_reflns_limit_l_max 16
_diffrn_reflns_limit_l_min -15
_diffrn_reflns_number 7657
_diffrn_reflns_theta_full 25.02
_diffrn_reflns_theta_max 25.02
_diffrn_reflns_theta_min 1.55
_diffrn_standards_decay_% none
_diffrn_standards_number none
_exptl_absorpt_coefficient_mu 0.082
_exptl_absorpt_correction_type none
_exptl_absorpt_process_details none
_exptl_crystal_colour colorless
_exptl_crystal_density_diffrn 1.262
_exptl_crystal_density_method 'not measured'
_exptl_crystal_description plate
_exptl_crystal_F_000 318
_exptl_crystal_size_max 0.30
_exptl_crystal_size_mid 0.20
_exptl_crystal_size_min 0.01
_refine_diff_density_max 0.216
_refine_diff_density_min -0.157
_refine_diff_density_rms 0.038
_refine_ls_extinction_method none
_refine_ls_goodness_of_fit_ref 0.837
_refine_ls_hydrogen_treatment constr
_refine_ls_matrix_type full
_refine_ls_number_parameters 236
_refine_ls_number_reflns 2784
_refine_ls_number_restraints 0
_refine_ls_restrained_S_all 0.837
_refine_ls_R_factor_all 0.1058
_refine_ls_R_factor_gt 0.0556
_refine_ls_shift/su_max 0.002
_refine_ls_shift/su_mean 0.000
_refine_ls_structure_factor_coef Fsqd
_refine_ls_weighting_details 'calc w=1/[\s^2^(Fo^2^)+(0.0646P)^2^+0.0000P] where P=(Fo^2^+2Fc^2^)/3'
_refine_ls_weighting_scheme calc
_refine_ls_wR_factor_gt 0.1262
_refine_ls_wR_factor_ref 0.1383
_reflns_number_gt 1433
_reflns_number_total 2784
_reflns_threshold_expression >2sigma(I)
_cod_data_source_file cg3016707_si_004.cif
_cod_data_source_block I-c_80hrs
_cod_database_code 4507402

loop_
_symmetry_equiv_pos_as_xyz
'x, y, z'
'-x, -y, -z'

loop_
_atom_site_label
_atom_site_type_symbol
_atom_site_fract_x
_atom_site_fract_y
_atom_site_fract_z
_atom_site_U_iso_or_equiv
_atom_site_adp_type
_atom_site_occupancy
_atom_site_symmetry_multiplicity
_atom_site_calc_flag
_atom_site_refinement_flags
O1 O 0.3271(2) 1.1379(2) 0.23790(12) 0.0596(5) Uani 1 1 d .
H1 H 0.3996 1.0976 0.2693 0.19(2) Uiso 1 1 calc R
C1 C 0.0344(3) 1.0050(3) 0.44813(18) 0.0573(6) Uani 1 1 d .
C2 C 0.0952(3) 1.0154(3) 0.35879(19) 0.0561(6) Uani 1 1 d .
C3 C 0.1859(3) 1.0264(3) 0.25000(15) 0.0483(6) Uani 1 1 d .
C4 C 0.0637(3) 1.1030(3) 0.18356(16) 0.0462(6) Uani 1 1 d .
C5 C -0.1176(3) 1.1303(3) 0.21966(19) 0.0647(7) Uani 1 1 d .
H5 H -0.1697 1.1003 0.2867 0.052(6) Uiso 1 1 calc R
C6 C -0.2213(4) 1.2019(4) 0.1561(2) 0.0796(8) Uani 1 1 d .
H6 H -0.3427 1.2192 0.1807 0.103(10) Uiso 1 1 calc R
C7 C -0.1478(4) 1.2468(4) 0.0589(2) 0.0726(8) Uani 1 1 d .
H7 H -0.2179 1.2970 0.0170 0.092(9) Uiso 1 1 calc R
C8 C 0.0329(4) 1.2180(4) 0.0214(2) 0.0678(7) Uani 1 1 d .
H8 H 0.0843 1.2476 -0.0458 0.064(7) Uiso 1 1 calc R
C9 C 0.1360(3) 1.1452(3) 0.08418(17) 0.0567(6) Uani 1 1 d .
H9 H 0.2569 1.1245 0.0585 0.050(6) Uiso 1 1 calc R
C10 C 0.2562(3) 0.8445(3) 0.21343(15) 0.0465(6) Uani 1 1 d .
C11 C 0.4289(3) 0.8116(3) 0.16034(18) 0.0592(7) Uani 1 1 d .
H11 H 0.5069 0.8994 0.1484 0.055(6) Uiso 1 1 calc R
C12 C 0.4868(3) 0.6474(4) 0.12448(19) 0.0661(7) Uani 1 1 d .
H12 H 0.6035 0.6263 0.0893 0.094(9) Uiso 1 1 calc R
C13 C 0.3730(4) 0.5176(3) 0.14088(18) 0.0640(7) Uani 1 1 d .
H13 H 0.4117 0.4083 0.1170 0.065(7) Uiso 1 1 calc R
C14 C 0.1995(3) 0.5504(3) 0.19340(18) 0.0650(7) Uani 1 1 d .
H14 H 0.1213 0.4627 0.2046 0.061(7) Uiso 1 1 calc R
C15 C 0.1419(3) 0.7126(3) 0.22918(18) 0.0570(6) Uani 1 1 d .
H15 H 0.0251 0.7333 0.2642 0.074(8) Uiso 1 1 calc R
O2 O 0.4793(3) 0.1436(4) 0.39737(17) 0.0981(8) Uani 1 1 d .
N1B N 0.4795(6) 0.2731(6) 0.5463(3) 0.1021(15) Uani 0.801(7) 1 d P
H1NB H 0.5261 0.1790 0.5682 0.122 Uiso 0.801(7) 1 d PR
C16B C 0.4546(5) 0.2790(7) 0.4530(3) 0.0709(13) Uani 0.801(7) 1 d P
C17B C 0.3906(7) 0.4497(8) 0.4201(4) 0.0968(16) Uani 0.801(7) 1 d P
H17B H 0.3393 0.4407 0.3609 0.116 Uiso 0.801(7) 1 d PR
C18B C 0.2608(6) 0.5227(8) 0.5012(6) 0.172(3) Uani 1 1 d .
H18B H 0.1528 0.5698 0.4897 0.207 Uiso 0.801(7) 1 d PR
C19B C 0.2702(6) 0.5094(7) 0.5934(5) 0.143(2) Uani 1 1 d .
H19B H 0.1830 0.5530 0.6486 0.172 Uiso 0.801(7) 1 d PR
C20B C 0.4322(11) 0.4271(7) 0.6095(3) 0.130(2) Uani 0.801(7) 1 d P
H20B H 0.4188 0.3891 0.6811 0.157 Uiso 0.801(7) 1 d PR
N1A N 0.419(2) 0.165(3) 0.5655(12) 0.109(6) Uiso 0.199(7) 1 d P
H1NA H 0.4847 0.0780 0.5814 0.131 Uiso 0.199(7) 1 d PR
C16A C 0.408(3) 0.178(4) 0.4552(19) 0.099(8) Uiso 0.199(7) 1 d P
C17A C 0.319(3) 0.362(3) 0.4464(17) 0.105(7) Uiso 0.199(7) 1 d P
H17A H 0.3159 0.3854 0.3786 0.125 Uiso 0.199(7) 1 d PR
C20A C 0.347(3) 0.303(4) 0.6397(19) 0.128(8) Uiso 0.199(7) 1 d P
H20A H 0.3312 0.2761 0.7091 0.154 Uiso 0.199(7) 1 d PR
H18A H 0.1902 0.6145 0.4904 0.154 Uiso 0.20 1 d P
H19A H 0.2501 0.6033 0.6404 0.154 Uiso 0.20 1 d P

loop_
_atom_site_aniso_label
_atom_site_aniso_U_11
_atom_site_aniso_U_22
_atom_site_aniso_U_33
_atom_site_aniso_U_23
_atom_site_aniso_U_13
_atom_site_aniso_U_12
O1 0.0680(10) 0.0516(11) 0.0638(10) 0.0038(8) -0.0228(8) -0.0118(8)
C1 0.0721(16) 0.0494(16) 0.0497(14) -0.0037(12) -0.0149(12) 0.0065(11)
C2 0.0728(15) 0.0440(15) 0.0520(16) -0.0014(11) -0.0174(12) 0.0050(11)
C3 0.0578(13) 0.0402(14) 0.0465(13) -0.0003(10) -0.0117(10) -0.0014(11)
C4 0.0588(14) 0.0306(13) 0.0494(14) -0.0044(10) -0.0125(11) -0.0003(10)
C5 0.0651(16) 0.0663(19) 0.0580(17) 0.0047(13) -0.0077(13) 0.0041(13)
C6 0.0611(19) 0.088(2) 0.088(2) 0.0062(18) -0.0184(15) 0.0118(14)
C7 0.0794(19) 0.068(2) 0.077(2) 0.0033(15) -0.0363(16) 0.0078(14)
C8 0.0815(19) 0.0692(19) 0.0570(17) 0.0087(13) -0.0258(14) -0.0056(14)
C9 0.0574(15) 0.0578(17) 0.0548(15) 0.0007(12) -0.0138(12) -0.0002(11)
C10 0.0564(14) 0.0430(14) 0.0403(12) 0.0030(10) -0.0124(10) 0.0003(11)
C11 0.0631(15) 0.0500(17) 0.0627(15) -0.0030(12) -0.0106(12) -0.0014(13)
C12 0.0644(17) 0.062(2) 0.0669(17) -0.0043(14) -0.0089(13) 0.0111(14)
C13 0.0886(19) 0.0417(17) 0.0616(16) -0.0048(12) -0.0212(14) 0.0139(14)
C14 0.0815(18) 0.0443(17) 0.0694(17) 0.0042(13) -0.0169(14) -0.0078(14)
C15 0.0590(15) 0.0447(16) 0.0635(15) -0.0022(12) -0.0072(12) 0.0007(12)
O2 0.0931(15) 0.139(2) 0.0680(14) -0.0047(14) -0.0317(12) 0.0016(14)
N1B 0.159(3) 0.093(3) 0.063(2) 0.009(2) -0.047(2) -0.004(3)
C16B 0.076(3) 0.088(3) 0.056(2) -0.015(2) -0.0277(17) -0.003(2)
C17B 0.113(4) 0.106(4) 0.088(3) -0.006(3) -0.062(3) 0.016(4)
C18B 0.122(4) 0.197(6) 0.222(6) -0.102(6) -0.084(4) 0.034(3)
C19B 0.090(3) 0.152(5) 0.165(5) -0.057(4) 0.033(3) -0.034(3)
C20B 0.260(8) 0.095(4) 0.044(2) 0.002(2) -0.048(3) -0.018(5)

loop_
_atom_type_symbol
_atom_type_description
_atom_type_scat_dispersion_real
_atom_type_scat_dispersion_imag
_atom_type_scat_source
C C 0.0033 0.0016 'International Tables Vol C Tables 4.2.6.8 and 6.1.1.4'
H H 0.0000 0.0000 'International Tables Vol C Tables 4.2.6.8 and 6.1.1.4'
N N 0.0061 0.0033 'International Tables Vol C Tables 4.2.6.8 and 6.1.1.4'
O O 0.0106 0.0060 'International Tables Vol C Tables 4.2.6.8 and 6.1.1.4'

loop_
_geom_angle_atom_site_label_1
_geom_angle_atom_site_label_2
_geom_angle_atom_site_label_3
_geom_angle
_geom_angle_site_symmetry_1
_geom_angle_site_symmetry_3
C3 O1 H1 109.5 . .
C2 C1 C1 179.1(3) . 2_576
C1 C2 C3 175.0(2) . .
O1 C3 C2 109.15(17) . .
O1 C3 C4 106.39(17) . .
C2 C3 C4 112.27(18) . .
O1 C3 C10 110.72(17) . .
C2 C3 C10 108.95(18) . .
C4 C3 C10 109.35(16) . .
C9 C4 C5 118.6(2) . .
C9 C4 C3 118.57(19) . .
C5 C4 C3 122.83(19) . .
C6 C5 C4 120.2(2) . .
C6 C5 H5 119.9 . .
C4 C5 H5 119.9 . .
C7 C6 C5 120.6(3) . .
C7 C6 H6 119.7 . .
C5 C6 H6 119.7 . .
C6 C7 C8 119.7(3) . .
C6 C7 H7 120.1 . .
C8 C7 H7 120.1 . .
C9 C8 C7 119.8(2) . .
C9 C8 H8 120.1 . .
C7 C8 H8 120.1 . .
C4 C9 C8 121.1(2) . .
C4 C9 H9 119.5 . .
C8 C9 H9 119.5 . .
C15 C10 C11 118.8(2) . .
C15 C10 C3 119.5(2) . .
C11 C10 C3 121.6(2) . .
C10 C11 C12 120.4(2) . .
C10 C11 H11 119.8 . .
C12 C11 H11 119.8 . .
C13 C12 C11 120.3(2) . .
C13 C12 H12 119.8 . .
C11 C12 H12 119.8 . .
C12 C13 C14 119.4(2) . .
C12 C13 H13 120.3 . .
C14 C13 H13 120.3 . .
C15 C14 C13 120.3(2) . .
C15 C14 H14 119.8 . .
C13 C14 H14 119.8 . .
C10 C15 C14 120.7(2) . .
C10 C15 H15 119.7 . .
C14 C15 H15 119.7 . .
C16A O2 C16B 42.8(17) . .
N1A N1B C16B 94.4(10) . .
N1A N1B C20A 72.6(13) . .
C16B N1B C20A 127.1(9) . .
N1A N1B C20B 121.6(11) . .
C16B N1B C20B 119.4(4) . .
C20A N1B C20B 49.0(10) . .
N1A N1B C16A 63.0(12) . .
C16B N1B C16A 31.6(8) . .
C20A N1B C16A 114.9(12) . .
C20B N1B C16A 138.3(9) . .
N1A N1B H1NB 54.3 . .
C16B N1B H1NB 118.6 . .
C20A N1B H1NB 95.3 . .
C20B N1B H1NB 122.0 . .
C16A N1B H1NB 95.0 . .
C16A C16B C17A 94.8(19) . .
C16A C16B O2 43.0(16) . .
C17A C16B O2 111.5(11) . .
C16A C16B N1B 97.3(18) . .
C17A C16B N1B 112.3(11) . .
O2 C16B N1B 121.9(4) . .
C16A C16B C17B 129.8(16) . .
C17A C16B C17B 38.2(11) . .
O2 C16B C17B 124.0(3) . .
N1B C16B C17B 114.1(4) . .
C16A C16B N1A 62.2(18) . .
C17A C16B N1A 109.5(13) . .
O2 C16B N1A 94.3(7) . .
N1B C16B N1A 35.3(6) . .
C17B C16B N1A 134.5(7) . .
C17A C17B C18B 74.8(16) . .
C17A C17B C16B 55.4(16) . .
C18B C17B C16B 109.4(5) . .
C17A C17B C20B 161.3(18) . 2_666
C18B C17B C20B 110.0(4) . 2_666
C16B C17B C20B 106.9(4) . 2_666
C17A C17B H17B 83.9 . .
C18B C17B H17B 109.3 . .
C16B C17B H17B 111.0 . .
C20B C17B H17B 110.3 2_666 .
C17A C17B H17A 55.9 . .
C18B C17B H17A 103.5 . .
C16B C17B H17A 87.8 . .
C20B C17B H17A 135.6 2_666 .
H17B C17B H17A 28.6 . .
C19B C18B C17B 123.6(5) . .
C19B C18B C17A 112.3(11) . .
C17B C18B C17A 36.9(8) . .
C19B C18B H18B 115.5 . .
C17B C18B H18B 120.2 . .
C17A C18B H18B 112.3 . .
C19B C18B H18A 111.3 . .
C17B C18B H18A 121.0 . .
C17A C18B H18A 133.2 . .
H18B C18B H18A 29.5 . .
C18B C19B C20B 114.4(4) . .
C18B C19B C20A 118.0(9) . .
C20B C19B C20A 41.8(7) . .
C18B C19B H19B 124.9 . .
C20B C19B H19B 120.7 . .
C20A C19B H19B 104.8 . .
C18B C19B H19A 125.2 . .
C20B C19B H19A 102.3 . .
C20A C19B H19A 116.6 . .
H19B C19B H19A 40.4 . .
C20A C20B C19B 86.3(12) . .
C20A C20B N1B 64.3(11) . .
C19B C20B N1B 109.8(4) . .
C20A C20B C17B 158.7(12) . 2_666
C19B C20B C17B 115.0(4) . 2_666
N1B C20B C17B 106.5(5) . 2_666
C20A C20B H20B 61.4 . .
C19B C20B H20B 110.6 . .
N1B C20B H20B 107.5 . .
C17B C20B H20B 107.2 2_666 .
N1B N1A C20A 68.1(14) . .
N1B N1A C16A 81.3(15) . .
C20A N1A C16A 122.9(19) . .
N1B N1A C16B 50.2(9) . .
C20A N1A C16B 101.3(15) . .
C16A N1A C16B 31.2(10) . .
N1B N1A H1NB 55.7 . .
C20A N1A H1NB 93.1 . .
C16A N1A H1NB 108.1 . .
C16B N1A H1NB 88.9 . .
N1B N1A H1NA 115.9 . .
C20A N1A H1NA 121.1 . .
C16A N1A H1NA 115.3 . .
C16B N1A H1NA 126.7 . .
H1NB N1A H1NA 60.4 . .
O2 C16A C16B 94(2) . .
O2 C16A N1A 134(2) . .
C16B C16A N1A 87(2) . .
O2 C16A C17A 113(2) . .
C16B C16A C17A 50.9(16) . .
N1A C16A C17A 103(2) . .
O2 C16A N1B 123(2) . .
C16B C16A N1B 51.1(15) . .
N1A C16A N1B 35.7(9) . .
C17A C16A N1B 81.0(17) . .
C17B C17A C16B 86.5(18) . .
C17B C17A C18B 68.3(17) . .
C16B C17A C18B 122.6(18) . .
C17B C17A C16A 118(2) . .
C16B C17A C16A 34.3(11) . .
C18B C17A C16A 144(2) . .
C17B C17A H17B 50.2 . .
C16B C17A H17B 110.7 . .
C18B C17A H17B 91.7 . .
C16A C17A H17B 120.5 . .
C17B C17A H17A 69.6 . .
C16B C17A H17A 111.2 . .
C18B C17A H17A 106.7 . .
C16A C17A H17A 108.8 . .
H17B C17A H17A 20.2 . .
C20B C20A N1B 66.7(12) . .
C20B C20A N1A 105.9(17) . .
N1B C20A N1A 39.2(9) . .
C20B C20A C19B 51.9(11) . .
N1B C20A C19B 92.9(14) . .
N1A C20A C19B 119.2(17) . .
C20B C20A H20B 49.3 . .
N1B C20A H20B 100.9 . .
N1A C20A H20B 129.8 . .
C19B C20A H20B 81.8 . .
C20B C20A H20A 115.6 . .
N1B C20A H20A 138.3 . .
N1A C20A H20A 118.3 . .
C19B C20A H20A 122.1 . .
H20B C20A H20A 66.4 . .

loop_
_geom_bond_atom_site_label_1
_geom_bond_atom_site_label_2
_geom_bond_distance
_geom_bond_site_symmetry_2
O1 C3 1.422(2) .
O1 H1 0.8200 .
C1 C2 1.191(3) .
C1 C1 1.380(5) 2_576
C2 C3 1.477(3) .
C3 C4 1.530(3) .
C3 C10 1.545(3) .
C4 C9 1.366(3) .
C4 C5 1.388(3) .
C5 C6 1.385(4) .
C5 H5 0.9300 .
C6 C7 1.348(4) .
C6 H6 0.9300 .
C7 C8 1.387(4) .
C7 H7 0.9300 .
C8 C9 1.377(3) .
C8 H8 0.9300 .
C9 H9 0.9300 .
C10 C15 1.382(3) .
C10 C11 1.383(3) .
C11 C12 1.397(3) .
C11 H11 0.9300 .
C12 C13 1.367(3) .
C12 H12 0.9300 .
C13 C14 1.386(3) .
C13 H13 0.9300 .
C14 C15 1.382(3) .
C14 H14 0.9300 .
C15 H15 0.9300 .
O2 C16A 0.89(2) .
O2 C16B 1.298(5) .
N1B N1A 0.989(18) .
N1B C16B 1.315(4) .
N1B C20A 1.45(2) .
N1B C20B 1.478(6) .
N1B C16A 1.67(3) .
N1B H1NB 0.8692 .
C16B C16A 0.88(3) .
C16B C17A 1.22(2) .
C16B C17B 1.479(7) .
C16B N1A 1.705(19) .
C17B C17A 0.92(2) .
C17B C18B 1.417(7) .
C17B C20B 1.696(11) 2_666
C17B H17B 0.9791 .
C17B H17A 1.0550 .
C18B C19B 1.262(7) .
C18B C17A 1.47(2) .
C18B H18B 0.9388 .
C18B H18A 0.9023 .
C19B C20B 1.434(7) .
C19B C20A 1.82(3) .
C19B H19B 0.9429 .
C19B H19A 0.9701 .
C20B C20A 1.21(3) .
C20B C17B 1.696(11) 2_666
C20B H20B 0.9835 .
N1A C20A 1.49(3) .
N1A C16A 1.51(3) .
N1A H1NB 0.8539 .
N1A H1NA 0.8705 .
C16A C17A 1.56(4) .
C17A H17B 1.2676 .
C17A H17A 0.9324 .
C20A H20B 1.1397 .
C20A H20A 0.9334 .

loop_
_geom_torsion_atom_site_label_1
_geom_torsion_atom_site_label_2
_geom_torsion_atom_site_label_3
_geom_torsion_atom_site_label_4
_geom_torsion
_geom_torsion_site_symmetry_1
_geom_torsion_site_symmetry_4
C1 C1 C2 C3 52(26) 2_576 .
C1 C2 C3 O1 -45(3) . .
C1 C2 C3 C4 -163(3) . .
C1 C2 C3 C10 76(3) . .
O1 C3 C4 C9 50.8(2) . .
C2 C3 C4 C9 170.1(2) . .
C10 C3 C4 C9 -68.8(2) . .
O1 C3 C4 C5 -129.7(2) . .
C2 C3 C4 C5 -10.4(3) . .
C10 C3 C4 C5 110.6(2) . .
C9 C4 C5 C6 -1.2(4) . .
C3 C4 C5 C6 179.3(2) . .
C4 C5 C6 C7 -0.3(4) . .
C5 C6 C7 C8 1.3(4) . .
C6 C7 C8 C9 -0.6(4) . .
C5 C4 C9 C8 1.9(3) . .
C3 C4 C9 C8 -178.6(2) . .
C7 C8 C9 C4 -1.0(4) . .
O1 C3 C10 C15 172.99(19) . .
C2 C3 C10 C15 52.9(3) . .
C4 C3 C10 C15 -70.1(2) . .
O1 C3 C10 C11 -10.5(3) . .
C2 C3 C10 C11 -130.5(2) . .
C4 C3 C10 C11 106.4(2) . .
C15 C10 C11 C12 -0.8(3) . .
C3 C10 C11 C12 -177.3(2) . .
C10 C11 C12 C13 0.4(4) . .
C11 C12 C13 C14 0.0(4) . .
C12 C13 C14 C15 -0.2(4) . .
C11 C10 C15 C14 0.6(3) . .
C3 C10 C15 C14 177.2(2) . .
C13 C14 C15 C10 -0.1(4) . .
C16A O2 C16B C17A -73(3) . .
C16A O2 C16B N1B 63(2) . .
C16A O2 C16B C17B -114(2) . .
C16A O2 C16B N1A 40(2) . .
N1A N1B C16B C16A -6(2) . .
C20A N1B C16B C16A -77(2) . .
C20B N1B C16B C16A -136.0(17) . .
N1A N1B C16B C17A 92.5(16) . .
C20A N1B C16B C17A 21.0(18) . .
C20B N1B C16B C17A -37.8(14) . .
C16A N1B C16B C17A 98(2) . .
N1A N1B C16B O2 -43.6(12) . .
C20A N1B C16B O2 -115.2(14) . .
C20B N1B C16B O2 -173.9(5) . .
C16A N1B C16B O2 -37.9(15) . .
N1A N1B C16B C17B 134.2(11) . .
C20A N1B C16B C17B 62.6(14) . .
C20B N1B C16B C17B 3.9(7) . .
C16A N1B C16B C17B 139.9(18) . .
C20A N1B C16B N1A -71.6(16) . .
C20B N1B C16B N1A -130.3(12) . .
C16A N1B C16B N1A 6(2) . .
C16A C16B C17B C17A 28(3) . .
O2 C16B C17B C17A 81.8(19) . .
N1B C16B C17B C17A -96.0(18) . .
N1A C16B C17B C17A -60(2) . .
C16A C16B C17B C18B 82(2) . .
C17A C16B C17B C18B 54.4(18) . .
O2 C16B C17B C18B 136.2(5) . .
N1B C16B C17B C18B -41.5(6) . .
N1A C16B C17B C18B -6.0(11) . .
C16A C16B C17B C20B -159(2) . 2_666
C17A C16B C17B C20B 173.5(19) . 2_666
O2 C16B C17B C20B -104.7(5) . 2_666
N1B C16B C17B C20B 77.5(5) . 2_666
N1A C16B C17B C20B 113.1(9) . 2_666
C17A C17B C18B C19B 82.8(18) . .
C16B C17B C18B C19B 38.8(8) . .
C20B C17B C18B C19B -78.3(8) 2_666 .
C16B C17B C18B C17A -43.9(17) . .
C20B C17B C18B C17A -161.0(18) 2_666 .
C17B C18B C19B C20B 5.5(9) . .
C17A C18B C19B C20B 45.6(11) . .
C17B C18B C19B C20A -41.2(11) . .
C17A C18B C19B C20A -1.1(14) . .
C18B C19B C20B C20A -105.3(12) . .
C18B C19B C20B N1B -44.4(7) . .
C20A C19B C20B N1B 61.0(11) . .
C18B C19B C20B C17B 75.6(6) . 2_666
C20A C19B C20B C17B -179.0(12) . 2_666
N1A N1B C20B C20A -1.5(17) . .
C16B N1B C20B C20A 115.3(13) . .
C16A N1B C20B C20A 82.2(17) . .
N1A N1B C20B C19B -77.0(14) . .
C16B N1B C20B C19B 39.8(7) . .
C20A N1B C20B C19B -75.5(13) . .
C16A N1B C20B C19B 6.7(14) . .
N1A N1B C20B C17B 157.9(13) . 2_666
C16B N1B C20B C17B -85.3(5) . 2_666
C20A N1B C20B C17B 159.4(13) . 2_666
C16A N1B C20B C17B -118.4(13) . 2_666
C16B N1B N1A C20A -127.5(10) . .
C20B N1B N1A C20A 1.2(14) . .
C16A N1B N1A C20A -130.9(15) . .
C16B N1B N1A C16A 3.4(12) . .
C20A N1B N1A C16A 130.9(15) . .
C20B N1B N1A C16A 132.1(11) . .
C20A N1B N1A C16B 127.5(10) . .
C20B N1B N1A C16B 128.7(9) . .
C16A N1B N1A C16B -3.4(12) . .
C16A C16B N1A N1B 174(2) . .
C17A C16B N1A N1B -101.4(15) . .
O2 C16B N1A N1B 144.0(9) . .
C17B C16B N1A N1B -66.6(12) . .
C16A C16B N1A C20A -138(2) . .
C17A C16B N1A C20A -52.8(17) . .
O2 C16B N1A C20A -167.4(10) . .
N1B C16B N1A C20A 48.6(11) . .
C17B C16B N1A C20A -18.0(15) . .
C17A C16B N1A C16A 85(2) . .
O2 C16B N1A C16A -29.6(17) . .
N1B C16B N1A C16A -174(2) . .
C17B C16B N1A C16A 120(2) . .
C16B O2 C16A N1A -89(4) . .
C16B O2 C16A C17A 49.0(18) . .
C16B O2 C16A N1B -45.3(17) . .
C17A C16B C16A O2 116.7(19) . .
N1B C16B C16A O2 -130.0(15) . .
C17B C16B C16A O2 100(2) . .
N1A C16B C16A O2 -134(2) . .
C17A C16B C16A N1A -109.5(15) . .
O2 C16B C16A N1A 134(2) . .
N1B C16B C16A N1A 3.7(13) . .
C17B C16B C16A N1A -126.3(14) . .
O2 C16B C16A C17A -116.7(19) . .
N1B C16B C16A C17A 113.3(12) . .
C17B C16B C16A C17A -16.7(18) . .
N1A C16B C16A C17A 109.5(15) . .
C17A C16B C16A N1B -113.3(12) . .
O2 C16B C16A N1B 130.0(15) . .
C17B C16B C16A N1B -130.0(18) . .
N1A C16B C16A N1B -3.7(13) . .
N1B N1A C16A O2 88(4) . .
C20A N1A C16A O2 144(3) . .
C16B N1A C16A O2 93(4) . .
N1B N1A C16A C16B -5.0(17) . .
C20A N1A C16A C16B 52(2) . .
N1B N1A C16A C17A -53.6(17) . .
C20A N1A C16A C17A 3(2) . .
C16B N1A C16A C17A -48.6(16) . .
C20A N1A C16A N1B 56.7(16) . .
C16B N1A C16A N1B 5.0(17) . .
N1A N1B C16A O2 -121(3) . .
C16B N1B C16A O2 66(2) . .
C20A N1B C16A O2 -173(2) . .
C20B N1B C16A O2 131(2) . .
N1A N1B C16A C16B 174(2) . .
C20A N1B C16A C16B 120.9(18) . .
C20B N1B C16A C16B 65.4(19) . .
C16B N1B C16A N1A -174(2) . .
C20A N1B C16A N1A -52.7(17) . .
C20B N1B C16A N1A -108.2(16) . .
N1A N1B C16A C17A 127.4(17) . .
C16B N1B C16A C17A -46.2(14) . .
C20A N1B C16A C17A 74.6(17) . .
C20B N1B C16A C17A 19.1(18) . .
C18B C17B C17A C16B -127.3(13) . .
C20B C17B C17A C16B -20(6) 2_666 .
C16B C17B C17A C18B 127.3(13) . .
C20B C17B C17A C18B 108(5) 2_666 .
C18B C17B C17A C16A -141(2) . .
C16B C17B C17A C16A -13.2(15) . .
C20B C17B C17A C16A -33(6) 2_666 .
C16A C16B C17A C17B -159(2) . .
O2 C16B C17A C17B -118.1(14) . .
N1B C16B C17A C17B 101.1(15) . .
N1A C16B C17A C17B 138.8(14) . .
C16A C16B C17A C18B 140(3) . .
O2 C16B C17A C18B -179.5(15) . .
N1B C16B C17A C18B 40(2) . .
C17B C16B C17A C18B -61.4(19) . .
N1A C16B C17A C18B 77(2) . .
O2 C16B C17A C16A 40.9(17) . .
N1B C16B C17A C16A -100(2) . .
C17B C16B C17A C16A 159(2) . .
N1A C16B C17A C16A -62.1(19) . .
C19B C18B C17A C17B -116.8(14) . .
C19B C18B C17A C16B -46(2) . .
C17B C18B C17A C16B 70.5(19) . .
C19B C18B C17A C16A -8(3) . .
C17B C18B C17A C16A 109(4) . .
O2 C16A C17A C17B -52(4) . .
C16B C16A C17A C17B 24(3) . .
N1A C16A C17A C17B 99(2) . .
N1B C16A C17A C17B 70(2) . .
O2 C16A C17A C16B -76(2) . .
N1A C16A C17A C16B 75(2) . .
N1B C16A C17A C16B 46.4(13) . .
O2 C16A C17A C18B -143(3) . .
C16B C16A C17A C18B -68(3) . .
N1A C16A C17A C18B 7(4) . .
N1B C16A C17A C18B -21(3) . .
C19B C20B C20A N1B 114.1(6) . .
C17B C20B C20A N1B -68(3) 2_666 .
C19B C20B C20A N1A 114.9(14) . .
N1B C20B C20A N1A 0.9(10) . .
C17B C20B C20A N1A -67(4) 2_666 .
N1B C20B C20A C19B -114.1(6) . .
C17B C20B C20A C19B 178(3) 2_666 .
N1A N1B C20A C20B 178.7(15) . .
C16B N1B C20A C20B -99.0(11) . .
C16A N1B C20A C20B -133.3(12) . .
C16B N1B C20A N1A 82.3(15) . .
C20B N1B C20A N1A -178.7(15) . .
C16A N1B C20A N1A 48.0(16) . .
N1A N1B C20A C19B -135.3(14) . .
C16B N1B C20A C19B -53.0(15) . .
C20B N1B C20A C19B 46.0(8) . .
C16A N1B C20A C19B -87.3(15) . .
N1B N1A C20A C20B -1.3(15) . .
C16A N1A C20A C20B -64(2) . .
C16B N1A C20A C20B -39.7(17) . .
C16A N1A C20A N1B -62.9(17) . .
C16B N1A C20A N1B -38.4(8) . .
N1B N1A C20A C19B 53.6(16) . .
C16A N1A C20A C19B -9(2) . .
C16B N1A C20A C19B 15.2(17) . .
C18B C19B C20A C20B 96.2(10) . .
C18B C19B C20A N1B 39.1(13) . .
C20B C19B C20A N1B -57.1(9) . .
C18B C19B C20A N1A 8.5(19) . .
C20B C19B C20A N1A -87.8(17) . .
